data_1503738
loop_
_publ_author_name
'Kim, Hyunwoo'
'Staikova, Mima'
'Lough, Alan J.'
'Chin, Jik'

_publ_section_title
;
 Stereospecific synthesis of alkyl-substituted vicinal diamines from the
 mother diamine: overcoming the &quot;intrinsic barrier&quot; to the
 diaza-Cope rearrangement reaction.
;
_journal_issue 1
_journal_name_full 'Organic letters'
_journal_page_first 157
_journal_page_last 160
_journal_paper_doi 10.1021/ol802496r
_journal_volume 11
_journal_year 2009
_chemical_absolute_configuration rmad
_chemical_formula_moiety '3(C14 H30 N2), 2(H3 O), 8(Cl)'
_chemical_formula_sum 'C42 H96 Cl8 N6 O2'
_chemical_formula_weight 998.82
_chemical_name_systematic
; 
 ? 
;
_space_group_IT_number 199
_symmetry_cell_setting cubic
_symmetry_space_group_name_Hall 'I 2b 2c 3'
_symmetry_space_group_name_H-M 'I 21 3'
_atom_sites_solution_hydrogens geom
_atom_sites_solution_primary direct
_atom_sites_solution_secondary difmap
_audit_creation_method SHELXL-97
_cell_angle_alpha 90.00
_cell_angle_beta 90.00
_cell_angle_gamma 90.00
_cell_formula_units_Z 4
_cell_length_a 17.9117(6)
_cell_length_b 17.9117(6)
_cell_length_c 17.9117(6)
_cell_measurement_reflns_used 5269
_cell_measurement_temperature 150(1)
_cell_measurement_theta_max 27.4
_cell_measurement_theta_min 2.8
_cell_volume 5746.6(3)
_computing_cell_refinement 'Denzo-SMN (Otwinowski & Minor, 1997)'
_computing_data_collection 'Collect (Nonius B.V., 1997-2002)'
_computing_data_reduction Denzo-SMN
_computing_molecular_graphics 'SHELXTL V6.1'
_computing_publication_material 'SHELXTL V6.1'
_computing_structure_refinement 'SHELXTL V6.1(Sheldrick, 2001)'
_computing_structure_solution 'SIR-92 (Altomare et al., 1994)'
_diffrn_ambient_temperature 150(1)
_diffrn_detector_area_resol_mean 9
_diffrn_measured_fraction_theta_full 0.993
_diffrn_measured_fraction_theta_max 0.993
_diffrn_measurement_device_type 'Bruker-Nonius KappaCCD'
_diffrn_measurement_method '\f scans and \w scans with \k offsets'
_diffrn_radiation_monochromator graphite
_diffrn_radiation_source 'fine-focus sealed tube'
_diffrn_radiation_type MoK\a
_diffrn_radiation_wavelength 0.71073
_diffrn_reflns_av_R_equivalents 0.0383
_diffrn_reflns_av_sigmaI/netI 0.0572
_diffrn_reflns_limit_h_max 23
_diffrn_reflns_limit_h_min -18
_diffrn_reflns_limit_k_max 23
_diffrn_reflns_limit_k_min -15
_diffrn_reflns_limit_l_max 17
_diffrn_reflns_limit_l_min -23
_diffrn_reflns_number 5269
_diffrn_reflns_theta_full 27.40
_diffrn_reflns_theta_max 27.40
_diffrn_reflns_theta_min 2.79
_diffrn_standards_number 0
_exptl_absorpt_coefficient_mu 0.428
_exptl_absorpt_correction_T_max 0.920
_exptl_absorpt_correction_T_min 0.818
_exptl_absorpt_correction_type multi-scan
_exptl_absorpt_process_details
;
multi-scan from symmetry-related measurements 
 Sortav (Blessing 1995)
;
_exptl_crystal_colour colourless
_exptl_crystal_density_diffrn 1.154
_exptl_crystal_density_method 'not measured'
_exptl_crystal_description block
_exptl_crystal_F_000 2160
_exptl_crystal_size_max 0.40
_exptl_crystal_size_mid 0.40
_exptl_crystal_size_min 0.26
_refine_diff_density_max 0.556
_refine_diff_density_min -0.465
_refine_diff_density_rms 0.055
_refine_ls_abs_structure_details 'Flack H D (1983), Acta Cryst. A39, 876-881'
_refine_ls_abs_structure_Flack 0.03(10)
_refine_ls_extinction_method none
_refine_ls_goodness_of_fit_ref 1.022
_refine_ls_hydrogen_treatment mixed
_refine_ls_matrix_type full
_refine_ls_number_parameters 93
_refine_ls_number_reflns 2166
_refine_ls_number_restraints 0
_refine_ls_restrained_S_all 1.022
_refine_ls_R_factor_all 0.0705
_refine_ls_R_factor_gt 0.0468
_refine_ls_shift/su_max 0.027
_refine_ls_shift/su_mean 0.006
_refine_ls_structure_factor_coef Fsqd
_refine_ls_weighting_details 'calc w=1/[\s^2^(Fo^2^)+(0.0585P)^2^+3.3994P] where P=(Fo^2^+2Fc^2^)/3'
_refine_ls_weighting_scheme calc
_refine_ls_wR_factor_gt 0.1041
_refine_ls_wR_factor_ref 0.1177
_reflns_number_gt 1707
_reflns_number_total 2166
_reflns_threshold_expression I>2\s(I)
_cod_data_source_file ol802496r_si_001.cif
_cod_data_source_block k06145
_cod_depositor_comments
;
The following automatic conversions were performed:

'_symmetry_cell_setting' value 'Cubic' changed to 'cubic' according
to /home/saulius/struct/CIF-dictionaries/cif_core.dic dictionary
named 'cif_core.dic' version 2.4.2 from 2011-04-26.

Automatic conversion script
Id: cif_fix_values 1715 2011-07-08 13:25:40Z adriana 

2019-05-07
Z value and formula fixed to values more according to usual
chemical conventions.                 miguel
;
_cod_original_formula_sum 'C14 H32 Cl2.67 N2 O0.67'
_cod_original_formula_weight 332.94
_cod_original_formula_moiety 'C14 H30 Cl2 N2, 0.67H3 O, 0.67Cl'
_cod_original_formula_units_Z 12
_cod_database_code 1503738

loop_
_symmetry_equiv_pos_as_xyz
'x, y, z'
'-x, -y+1/2, z'
'x, -y, -z+1/2'
'-x+1/2, y, -z'
'z, x, y'
'y, z, x'
'-z, -x+1/2, y'
'-y+1/2, z, -x'
'z, -x, -y+1/2'
'-y, -z+1/2, x'
'-z+1/2, x, -y'
'y, -z, -x+1/2'
'x+1/2, y+1/2, z+1/2'
'-x+1/2, -y+1, z+1/2'
'x+1/2, -y+1/2, -z+1'
'-x+1, y+1/2, -z+1/2'
'z+1/2, x+1/2, y+1/2'
'y+1/2, z+1/2, x+1/2'
'-z+1/2, -x+1, y+1/2'
'-y+1, z+1/2, -x+1/2'
'z+1/2, -x+1/2, -y+1'
'-y+1/2, -z+1, x+1/2'
'-z+1, x+1/2, -y+1/2'
'y+1/2, -z+1/2, -x+1'

loop_
_atom_site_label
_atom_site_type_symbol
_atom_site_fract_x
_atom_site_fract_y
_atom_site_fract_z
_atom_site_U_iso_or_equiv
_atom_site_adp_type
_atom_site_occupancy
_atom_site_symmetry_multiplicity
_atom_site_calc_flag
_atom_site_refinement_flags
N1 N 0.29430(13) 0.48487(12) 0.07550(12) 0.0249(5) Uani 1 1 d .
H1A H 0.2671 0.5277 0.0757 0.037 Uiso 1 1 calc R
H1B H 0.3360 0.4914 0.0473 0.037 Uiso 1 1 calc R
H1C H 0.3077 0.4731 0.1231 0.037 Uiso 1 1 calc R
C1 C 0.24798(15) 0.42223(15) 0.04305(15) 0.0222(6) Uani 1 1 d .
H1 H 0.2719 0.3747 0.0599 0.027 Uiso 1 1 calc R
C2 C 0.16952(16) 0.42289(15) 0.07646(15) 0.0233(6) Uani 1 1 d .
H2A H 0.1459 0.4722 0.0651 0.028 Uiso 1 1 calc R
C3 C 0.17279(16) 0.41341(18) 0.16195(15) 0.0302(7) Uani 1 1 d .
H3A H 0.1996 0.3667 0.1741 0.036 Uiso 1 1 calc R
H3B H 0.2011 0.4555 0.1839 0.036 Uiso 1 1 calc R
C4 C 0.09496(18) 0.4109(2) 0.19646(18) 0.0421(8) Uani 1 1 d .
H4A H 0.0993 0.4027 0.2510 0.051 Uiso 1 1 calc R
H4B H 0.0697 0.4594 0.1884 0.051 Uiso 1 1 calc R
C5 C 0.0481(2) 0.3483(2) 0.16200(19) 0.0466(9) Uani 1 1 d .
H5A H 0.0709 0.2994 0.1740 0.056 Uiso 1 1 calc R
H5B H -0.0028 0.3493 0.1834 0.056 Uiso 1 1 calc R
C6 C 0.04390(18) 0.35787(19) 0.07835(17) 0.0372(7) Uani 1 1 d .
H6A H 0.0166 0.4045 0.0668 0.045 Uiso 1 1 calc R
H6B H 0.0155 0.3157 0.0567 0.045 Uiso 1 1 calc R
C7 C 0.12061(15) 0.36098(16) 0.04247(17) 0.0297(6) Uani 1 1 d .
H7A H 0.1150 0.3700 -0.0118 0.036 Uiso 1 1 calc R
H7B H 0.1458 0.3122 0.0491 0.036 Uiso 1 1 calc R
Cl1 Cl 0.45703(4) 0.54297(4) 0.04297(4) 0.0278(3) Uani 1 3 d S
Cl2 Cl 0.19722(5) 0.62576(5) 0.11018(5) 0.0479(3) Uani 1 1 d .
O1W O 0.28897(13) 0.71103(13) 0.21103(13) 0.0364(9) Uani 1 3 d S
H1W H 0.318(3) 0.746(3) 0.186(3) 0.100(18) Uiso 1 1 d .

loop_
_atom_site_aniso_label
_atom_site_aniso_U_11
_atom_site_aniso_U_22
_atom_site_aniso_U_33
_atom_site_aniso_U_23
_atom_site_aniso_U_13
_atom_site_aniso_U_12
N1 0.0264(12) 0.0252(12) 0.0231(12) 0.0002(9) -0.0007(10) -0.0008(10)
C1 0.0229(14) 0.0191(13) 0.0246(14) 0.0009(11) 0.0000(11) -0.0011(10)
C2 0.0266(14) 0.0222(13) 0.0210(13) 0.0002(10) 0.0014(11) -0.0006(11)
C3 0.0256(15) 0.0417(18) 0.0234(15) -0.0021(12) 0.0001(11) -0.0041(12)
C4 0.0321(17) 0.065(2) 0.0290(17) -0.0016(15) 0.0059(14) -0.0068(16)
C5 0.0358(18) 0.067(2) 0.0370(18) 0.0009(16) 0.0083(15) -0.0168(18)
C6 0.0341(17) 0.0442(18) 0.0332(17) -0.0030(14) 0.0027(14) -0.0118(14)
C7 0.0314(15) 0.0286(15) 0.0290(15) -0.0038(12) 0.0031(13) -0.0040(12)
Cl1 0.0278(3) 0.0278(3) 0.0278(3) 0.0032(3) -0.0032(3) -0.0032(3)
Cl2 0.0466(5) 0.0315(4) 0.0655(6) -0.0082(4) -0.0228(4) 0.0087(4)
O1W 0.0364(9) 0.0364(9) 0.0364(9) 0.0068(10) -0.0068(10) -0.0068(10)

loop_
_atom_type_symbol
_atom_type_description
_atom_type_scat_dispersion_real
_atom_type_scat_dispersion_imag
_atom_type_scat_source
C C 0.0033 0.0016 'International Tables Vol C Tables 4.2.6.8 and 6.1.1.4'
H H 0.0000 0.0000 'International Tables Vol C Tables 4.2.6.8 and 6.1.1.4'
Cl Cl 0.1484 0.1585 'International Tables Vol C Tables 4.2.6.8 and 6.1.1.4'
N N 0.0061 0.0033 'International Tables Vol C Tables 4.2.6.8 and 6.1.1.4'
O O 0.0106 0.0060 'International Tables Vol C Tables 4.2.6.8 and 6.1.1.4'

loop_
_geom_angle_atom_site_label_1
_geom_angle_atom_site_label_2
_geom_angle_atom_site_label_3
_geom_angle
_geom_angle_site_symmetry_3
N1 C1 C2 110.4(2) .
N1 C1 C1 111.01(19) 4
C2 C1 C1 115.7(3) 4
C1 C2 C7 111.3(2) .
C1 C2 C3 110.7(2) .
C7 C2 C3 109.6(2) .
C4 C3 C2 111.8(2) .
C5 C4 C3 111.0(3) .
C6 C5 C4 110.2(3) .
C5 C6 C7 112.3(3) .
C6 C7 C2 112.0(2) .

loop_
_geom_bond_atom_site_label_1
_geom_bond_atom_site_label_2
_geom_bond_distance
_geom_bond_site_symmetry_2
N1 C1 1.512(3) .
C1 C2 1.528(4) .
C1 C1 1.544(5) 4
C2 C7 1.539(4) .
C2 C3 1.542(4) .
C3 C4 1.526(4) .
C4 C5 1.530(5) .
C5 C6 1.510(5) .
C6 C7 1.518(4) .
